data_4349833
loop_
_publ_author_name
'Zeng, Xiao-Shan'
'Xu, Hui-Ling'
'Xu, Yu-Ci'
'Li, Xiao-Qing'
'Nie, Zhao-Yang'
'Gao, Shu-Zhen'
'Xiao, Dong-Rong'

_publ_section_title
;
 A series of porous interpenetrating metal--organic frameworks based on
 fluorescent ligands for nitroaromatic explosive detection
;
_journal_issue 7
_journal_name_full 'Inorganic Chemistry Frontiers'
_journal_page_first 1622
_journal_paper_doi 10.1039/C8QI00123E
_journal_volume 5
_journal_year 2018
_chemical_formula_moiety 'C39 H26 Cd N6 O5, C4 H9 N O'
_chemical_formula_sum 'C43 H35 Cd N7 O6'
_chemical_formula_weight 858.18
_space_group_crystal_system monoclinic
_space_group_IT_number 14
_space_group_name_Hall '-P 2ybc'
_space_group_name_H-M_alt 'P 1 21/c 1'
_atom_sites_solution_hydrogens geom
_atom_sites_solution_primary direct
_audit_creation_date 2018-04-28
_audit_creation_method
;
Olex2 1.2
(compiled 2015.01.26 svn.r3150 for OlexSys, GUI svn.r4998)
;
_audit_update_record
;
2018-05-03 deposited with the CCDC.
2018-05-07 downloaded from the CCDC.
;
_cell_angle_alpha 90
_cell_angle_beta 94.192(2)
_cell_angle_gamma 90
_cell_formula_units_Z 4
_cell_length_a 10.1231(2)
_cell_length_b 14.8998(3)
_cell_length_c 28.9502(7)
_cell_measurement_reflns_used 12774
_cell_measurement_temperature 100.00(14)
_cell_measurement_theta_max 72.7620
_cell_measurement_theta_min 4.3710
_cell_volume 4354.94(16)
_computing_cell_refinement 'CrysAlisPro 1.171.39.29c (Rigaku OD, 2017)'
_computing_data_collection 'CrysAlisPro 1.171.39.29c (Rigaku OD, 2017)'
_computing_data_reduction 'CrysAlisPro 1.171.39.29c (Rigaku OD, 2017)'
_computing_molecular_graphics 'Olex2 (Dolomanov et al., 2009)'
_computing_publication_material 'Olex2 (Dolomanov et al., 2009)'
_computing_structure_refinement 'ShelXL (Sheldrick, 2008)'
_computing_structure_solution 'SIR2004 (Burla et al., 2007)'
_diffrn_ambient_temperature 100.00(14)
_diffrn_detector_area_resol_mean 8.0243
_diffrn_detector_type EosS2
_diffrn_measured_fraction_theta_full 0.985
_diffrn_measured_fraction_theta_max 0.999
_diffrn_measurement_details
;
List of Runs (angles in degrees, time in seconds):

  # Type    Start    End  Width  t~exp~   \w     \q     \k     \f   Frames
#--------------------------------------------------------------------------
  1  \w    -64.00  31.00   1.00    3.78    --  -37.03  77.00  90.00   95
  2  \w   -107.00  -8.00   1.00    3.78    --  -37.03 -19.00 120.00   99
  3  \w     24.00  91.00   1.00    3.78    --   37.03-126.00 120.00   67
  4  \w     24.00  91.00   1.00    3.78    --   37.03-126.00-120.00   67
  5  \w     18.00 106.00   1.00    3.78    --   37.03  38.00 -60.00   88
  6  \w     20.00 104.00   1.00    3.78    --   37.03  57.00 -30.00   84
  7  \w     24.00  91.00   1.00    3.78    --   37.03-126.00   0.00   67
  8  \w    -32.00  56.00   1.00    3.78    --   37.03 -38.00 120.00   88
  9  \w     18.00 106.00   1.00    3.78    --   37.03  38.00  90.00   88
 10  \w     42.00 128.00   1.00    8.00    --  110.47 -45.00 -90.00   86
 11  \w     72.00 178.00   1.00    8.00    --  110.47  15.00   0.00  106
 12  \w     93.00 178.00   1.00    8.00    --  110.47  45.00 -90.00   85
 13  \w     44.00 129.00   1.00    8.00    --  110.47 -61.00-180.00   85
 14  \w     41.00 109.00   1.00    8.00    --  110.47 -95.00 -30.00   68
 15  \w    101.00 178.00   1.00    8.00    --  110.47 112.00 -60.00   77
 16  \w    101.00 178.00   1.00    8.00    --  110.47 112.00 -30.00   77
 17  \w     41.00 116.00   1.00    8.00    --  110.47-112.00 -90.00   75
 18  \w     57.00 151.00   1.00    8.00    --  110.47 178.00-120.00   94
 19  \w    -54.00  30.00   1.00    3.78    --  -37.03  57.00 -90.00   84
 20  \w   -105.00 -10.00   1.00    3.78    --  -37.03 -77.00 120.00   95
 21  \w   -105.00 -61.00   1.00    3.78    --  -37.03 -77.00  30.00   44
 22  \w     10.00 105.00   1.00    3.78    --   37.03  77.00-150.00   95
;
_diffrn_measurement_device 'four-circle diffractometer'
_diffrn_measurement_device_type 'SuperNova, Dual, Cu at home/near, EosS2'
_diffrn_measurement_method '\w scans'
_diffrn_radiation_type CuK\a
_diffrn_radiation_wavelength 1.54184
_diffrn_reflns_av_R_equivalents 0.0417
_diffrn_reflns_av_unetI/netI 0.0412
_diffrn_reflns_Laue_measured_fraction_full 0.985
_diffrn_reflns_Laue_measured_fraction_max 0.999
_diffrn_reflns_limit_h_max 12
_diffrn_reflns_limit_h_min -8
_diffrn_reflns_limit_k_max 16
_diffrn_reflns_limit_k_min -17
_diffrn_reflns_limit_l_max 30
_diffrn_reflns_limit_l_min -34
_diffrn_reflns_number 30686
_diffrn_reflns_point_group_measured_fraction_full 0.985
_diffrn_reflns_point_group_measured_fraction_max 0.999
_diffrn_reflns_theta_full 67.684
_diffrn_reflns_theta_max 67.073
_diffrn_reflns_theta_min 4.264
_exptl_absorpt_coefficient_mu 4.448
_exptl_absorpt_correction_T_max 1.00000
_exptl_absorpt_correction_T_min 0.25800
_exptl_absorpt_correction_type multi-scan
_exptl_absorpt_process_details
;
CrysAlisPro 1.171.39.29c (Rigaku Oxford Diffraction, 2017)
Empirical absorption correction using spherical harmonics,
 implemented in SCALE3 ABSPACK scaling algorithm.
;
_exptl_crystal_colour yellow
_exptl_crystal_colour_primary yellow
_exptl_crystal_density_diffrn 1.309
_exptl_crystal_description block
_exptl_crystal_F_000 1752
_exptl_crystal_size_max 0.33
_exptl_crystal_size_mid 0.31
_exptl_crystal_size_min 0.28
_platon_squeeze_details
;
;
_refine_diff_density_max 1.756
_refine_diff_density_min -1.586
_refine_diff_density_rms 0.161
_refine_ls_extinction_method none
_refine_ls_goodness_of_fit_ref 1.189
_refine_ls_hydrogen_treatment constr
_refine_ls_matrix_type full
_refine_ls_number_parameters 573
_refine_ls_number_reflns 7761
_refine_ls_number_restraints 76
_refine_ls_restrained_S_all 1.193
_refine_ls_R_factor_all 0.1072
_refine_ls_R_factor_gt 0.0987
_refine_ls_shift/su_max 0.002
_refine_ls_shift/su_mean 0.000
_refine_ls_structure_factor_coef Fsqd
_refine_ls_weighting_details 'w=1/[\s^2^(Fo^2^)+(0.0850P)^2^+46.6972P] where P=(Fo^2^+2Fc^2^)/3'
_refine_ls_weighting_scheme calc
_refine_ls_wR_factor_gt 0.2466
_refine_ls_wR_factor_ref 0.2511
_reflns_Friedel_coverage 0.000
_reflns_number_gt 6762
_reflns_number_total 7761
_reflns_threshold_expression 'I > 2\s(I)'
_cod_data_source_file c8qi00123e2.cif
_cod_data_source_block Compound3
_cod_original_cell_volume 4354.93(16)
_cod_database_code 4349833
_shelxl_version_number 2014-1
_shelx_space_group_comment
;
The symmetry employed for this shelxl refinement is uniquely defined
by the following loop, which should always be used as a source of
symmetry information in preference to the above space-group names.
They are only intended as comments.
;
_shelx_estimated_absorpt_t_max 0.369
_shelx_estimated_absorpt_t_min 0.322
_olex2_refinement_description
;
1. Fixed Uiso
 At 1.2 times of:
  All C(H) groups
 At 1 times of:
  {H46A,H46B,H46C} of C46
 At 1.5 times of:
  {H47A,H47B,H47C} of C47, {H44A,H44B,H44C} of C44, {H43A,H43B,H43C} of C43,
  {H42A,H42B,H42C} of C42, {H40A,H40B,H40C} of C40
2. Restrained distances
 N7-C42
 1.53 with sigma of 0.01
 C45-C44
 1.51 with sigma of 0.01
 O7-C45
 1.33 with sigma of 0.01
 O7-C44
 2.58 with sigma of 0.01
3. Uiso/Uaniso restraints and constraints
Uanis(C40) \\sim Ueq: with sigma of 0.01 and sigma for terminal atoms of 0.02
Uanis(C44) \\sim Ueq, Uanis(C47) \\sim Ueq: with sigma of 0.005 and sigma for
terminal atoms of 0.01
Uanis(N8) \\sim Ueq, Uanis(O6) \\sim Ueq, Uanis(N7) \\sim Ueq, Uanis(C43) \\sim
Ueq, Uanis(C42) \\sim Ueq, Uanis(C41) \\sim Ueq, Uanis(C46) \\sim Ueq,
Uanis(C45) \\sim Ueq, Uanis(O7) \\sim Ueq: with sigma of 0.01 and sigma for
terminal atoms of 0.02
4. Others
 Fixed Sof: C40(0.5) H40A(0.5) H40B(0.5) H40C(0.5) C41(0.5) C42(0.5) H42A(0.5)
 H42B(0.5) H42C(0.5) C43(0.5) H43A(0.5) H43B(0.5) H43C(0.5) N7(0.5) O6(0.5)
 C44(0.5) H44A(0.5) H44B(0.5) H44C(0.5) C45(0.5) C46(0.5) H46A(0.5) H46B(0.5)
 H46C(0.5) C47(0.5) H47A(0.5) H47B(0.5) H47C(0.5) N8(0.5) O7(0.5)
5.a Me refined with riding coordinates:
 C46(H46A,H46B,H46C)
5.b Aromatic/amide H refined with riding coordinates:
 C1(H1), C2(H2), C3(H3), C5(H5), C6(H6), C8(H8), C9(H9), C11(H11), C13(H13),
 C15(H15), C17(H17), C18(H18), C20(H20), C21(H21), C22(H22), C23(H23), C24(H24),
  C26(H26), C27(H27), C29(H29), C30(H30), C31(H31), C32(H32), C33(H33),
 C36(H36), C37(H37)
5.c Idealised Me refined as rotating group:
 C40(H40A,H40B,H40C), C42(H42A,H42B,H42C), C43(H43A,H43B,H43C), C44(H44A,H44B,
 H44C), C47(H47A,H47B,H47C)
;
_olex2_submission_special_instructions 'No special instructions were received'
_oxdiff_exptl_absorpt_empirical_details
;
Empirical correction (ABSPACK) includes:
- Absorption correction using spherical harmonics
- Frame scaling
;

loop_
_space_group_symop_operation_xyz
'x, y, z'
'-x, y+1/2, -z+1/2'
'-x, -y, -z'
'x, -y-1/2, z-1/2'

loop_
_atom_site_label
_atom_site_type_symbol
_atom_site_fract_x
_atom_site_fract_y
_atom_site_fract_z
_atom_site_U_iso_or_equiv
_atom_site_adp_type
_atom_site_occupancy
_atom_site_site_symmetry_order
_atom_site_calc_flag
_atom_site_refinement_flags_posn
_atom_site_refinement_flags_adp
_atom_site_refinement_flags_occupancy
C1 C 0.3122(9) 0.4702(6) 0.2953(3) 0.038(2) Uani 1 1 d . . .
H1 H 0.2845 0.4093 0.2940 0.046 Uiso 1 1 calc R . .
C2 C 0.2788(10) 0.5351(6) 0.2638(3) 0.040(2) Uani 1 1 d . . .
H2 H 0.2211 0.5269 0.2367 0.048 Uiso 1 1 calc R . .
C3 C 0.4100(9) 0.5974(6) 0.3158(3) 0.0351(19) Uani 1 1 d . . .
H3 H 0.4645 0.6400 0.3325 0.042 Uiso 1 1 calc R . .
C4 C 0.4552(9) 0.4688(6) 0.3698(3) 0.0334(19) Uani 1 1 d . . .
C5 C 0.5006(9) 0.5197(6) 0.4076(3) 0.037(2) Uani 1 1 d . . .
H5 H 0.4906 0.5831 0.4068 0.044 Uiso 1 1 calc R . .
C6 C 0.5598(10) 0.4794(6) 0.4464(3) 0.039(2) Uani 1 1 d . . .
H6 H 0.5902 0.5153 0.4721 0.047 Uiso 1 1 calc R . .
C7 C 0.5763(8) 0.3870(6) 0.4488(3) 0.0336(19) Uani 1 1 d . . .
C8 C 0.5356(10) 0.3358(7) 0.4102(3) 0.042(2) Uani 1 1 d . . .
H8 H 0.5474 0.2726 0.4111 0.050 Uiso 1 1 calc R . .
C9 C 0.4776(9) 0.3761(6) 0.3701(3) 0.0340(19) Uani 1 1 d . . .
H9 H 0.4536 0.3409 0.3435 0.041 Uiso 1 1 calc R . .
C10 C 0.6313(9) 0.3435(6) 0.4920(3) 0.037(2) Uani 1 1 d . . .
C11 C 0.7356(9) 0.3830(7) 0.5191(3) 0.039(2) Uani 1 1 d . . .
H11 H 0.7734 0.4376 0.5095 0.047 Uiso 1 1 calc R . .
C12 C 0.7844(9) 0.3421(6) 0.5606(3) 0.037(2) Uani 1 1 d . . .
C13 C 0.7287(9) 0.2627(6) 0.5743(3) 0.038(2) Uani 1 1 d . . .
H13 H 0.7643 0.2341 0.6017 0.046 Uiso 1 1 calc R . .
C14 C 0.6223(10) 0.2237(6) 0.5490(3) 0.039(2) Uani 1 1 d . . .
C15 C 0.5756(9) 0.2638(6) 0.5071(3) 0.037(2) Uani 1 1 d . . .
H15 H 0.5051 0.2364 0.4887 0.044 Uiso 1 1 calc R . .
C16 C 0.8952(8) 0.3843(6) 0.5907(3) 0.036(2) Uani 1 1 d . . .
C17 C 0.9950(11) 0.4347(8) 0.5722(4) 0.054(3) Uani 1 1 d . . .
H17 H 0.9926 0.4441 0.5397 0.065 Uiso 1 1 calc R . .
C18 C 1.0976(11) 0.4712(8) 0.6007(4) 0.054(3) Uani 1 1 d . . .
H18 H 1.1659 0.5049 0.5880 0.065 Uiso 1 1 calc R . .
C19 C 1.0982(9) 0.4573(6) 0.6479(3) 0.038(2) Uani 1 1 d . . .
C20 C 1.0035(9) 0.4071(7) 0.6670(3) 0.042(2) Uani 1 1 d . . .
H20 H 1.0065 0.3972 0.6995 0.050 Uiso 1 1 calc R . .
C21 C 0.9028(9) 0.3708(7) 0.6377(3) 0.040(2) Uani 1 1 d . . .
H21 H 0.8368 0.3353 0.6506 0.048 Uiso 1 1 calc R . .
C22 C 1.2296(11) 0.5845(7) 0.6797(3) 0.046(2) Uani 1 1 d . . .
H22 H 1.1896 0.6283 0.6594 0.055 Uiso 1 1 calc R . .
C23 C 1.3489(10) 0.5216(7) 0.7339(4) 0.046(2) Uani 1 1 d . . .
H23 H 1.4106 0.5132 0.7599 0.055 Uiso 1 1 calc R . .
C24 C 1.2782(11) 0.4567(7) 0.7124(4) 0.051(3) Uani 1 1 d . . .
H24 H 1.2811 0.3945 0.7197 0.061 Uiso 1 1 calc R . .
C25 C 0.5569(8) 0.1408(6) 0.5669(3) 0.0349(19) Uani 1 1 d . . .
C26 C 0.5777(10) 0.1167(7) 0.6132(3) 0.047(2) Uani 1 1 d . . .
H26 H 0.6372 0.1509 0.6331 0.056 Uiso 1 1 calc R . .
C27 C 0.5137(11) 0.0444(7) 0.6309(3) 0.050(3) Uani 1 1 d . . .
H27 H 0.5273 0.0305 0.6630 0.060 Uiso 1 1 calc R . .
C28 C 0.4309(9) -0.0075(6) 0.6029(3) 0.036(2) Uani 1 1 d . . .
C29 C 0.4082(14) 0.0138(8) 0.5571(4) 0.069(4) Uani 1 1 d . . .
H29 H 0.3499 -0.0219 0.5376 0.082 Uiso 1 1 calc R . .
C30 C 0.4701(13) 0.0875(8) 0.5393(4) 0.061(3) Uani 1 1 d . . .
H30 H 0.4530 0.1021 0.5075 0.073 Uiso 1 1 calc R . .
C31 C 0.4047(10) -0.1320(6) 0.6584(3) 0.040(2) Uani 1 1 d . . .
H31 H 0.4926 -0.1294 0.6724 0.048 Uiso 1 1 calc R . .
C32 C 0.2041(10) -0.1685(8) 0.6441(4) 0.055(3) Uani 1 1 d . . .
H32 H 0.1207 -0.1970 0.6461 0.067 Uiso 1 1 calc R . .
C33 C 0.2298(12) -0.1039(9) 0.6128(4) 0.068(4) Uani 1 1 d . . .
H33 H 0.1703 -0.0800 0.5890 0.082 Uiso 1 1 calc R . .
C34 C 0.6008(8) 0.7785(6) 0.2694(3) 0.035(2) Uani 1 1 d . . .
C35 C 0.7353(8) 0.7992(6) 0.2905(3) 0.0346(19) Uani 1 1 d . . .
C36 C 0.7787(9) 0.8359(8) 0.3312(3) 0.047(2) Uani 1 1 d . . .
H36 H 0.7254 0.8557 0.3549 0.056 Uiso 1 1 calc R . .
C37 C 0.9190(10) 0.8395(8) 0.3321(4) 0.049(3) Uani 1 1 d . . .
H37 H 0.9770 0.8621 0.3567 0.059 Uiso 1 1 calc R . .
C38 C 0.9556(9) 0.8047(6) 0.2914(3) 0.039(2) Uani 1 1 d . . .
C39 C 1.0824(9) 0.7852(6) 0.2724(3) 0.036(2) Uani 1 1 d . . .
Cd1 Cd 0.33164(6) 0.75579(4) 0.24384(2) 0.0316(2) Uani 1 1 d . . .
N1 N 0.3408(8) 0.6149(5) 0.2766(3) 0.0381(17) Uani 1 1 d . . .
N2 N 0.3939(8) 0.5094(5) 0.3296(2) 0.0347(16) Uani 1 1 d . . .
N3 N 1.2006(7) 0.4966(5) 0.6777(3) 0.0367(17) Uani 1 1 d . . .
N4 N 1.3193(8) 0.6024(5) 0.7130(3) 0.0388(17) Uani 1 1 d . . .
N5 N 0.3604(7) -0.0805(5) 0.6228(3) 0.0367(17) Uani 1 1 d . . .
N6 N 0.3138(8) -0.1866(5) 0.6721(3) 0.0384(17) Uani 1 1 d . . .
O1 O 0.5069(6) 0.7963(5) 0.2943(2) 0.0419(15) Uani 1 1 d . . .
O2 O 0.5853(7) 0.7456(4) 0.2301(2) 0.0470(17) Uani 1 1 d . . .
O3 O 0.8412(5) 0.7803(4) 0.2649(2) 0.0323(13) Uani 1 1 d . . .
O4 O 1.0870(7) 0.7520(4) 0.2336(2) 0.0437(15) Uani 1 1 d . . .
O5 O 1.1851(6) 0.8073(4) 0.2990(2) 0.0392(14) Uani 1 1 d . . .
C40 C 1.233(3) 0.274(2) 0.5574(11) 0.092(9) Uani 0.5 1 d . U P
H40A H 1.3270 0.2617 0.5548 0.138 Uiso 0.5 1 calc GR . P
H40B H 1.1892 0.2198 0.5680 0.138 Uiso 0.5 1 calc GR . P
H40C H 1.2232 0.3226 0.5798 0.138 Uiso 0.5 1 calc GR . P
C41 C 1.171(4) 0.301(3) 0.5119(12) 0.095(10) Uani 0.5 1 d . U P
C42 C 1.033(4) 0.1864(18) 0.5187(12) 0.122(12) Uani 0.5 1 d D U P
H42A H 0.9768 0.2052 0.5431 0.183 Uiso 0.5 1 calc GR . P
H42B H 1.1147 0.1596 0.5327 0.183 Uiso 0.5 1 calc GR . P
H42C H 0.9855 0.1420 0.4987 0.183 Uiso 0.5 1 calc GR . P
C43 C 1.014(4) 0.306(2) 0.4442(13) 0.120(12) Uani 0.5 1 d . U P
H43A H 0.9907 0.2567 0.4227 0.180 Uiso 0.5 1 calc GR . P
H43B H 1.0823 0.3435 0.4315 0.180 Uiso 0.5 1 calc GR . P
H43C H 0.9356 0.3422 0.4487 0.180 Uiso 0.5 1 calc GR . P
N7 N 1.067(2) 0.2678(16) 0.4898(8) 0.077(6) Uani 0.5 1 d D U P
O6 O 1.217(2) 0.3698(14) 0.4901(7) 0.088(6) Uani 0.5 1 d . U P
C44 C -0.284(2) -0.1495(14) 0.5677(6) 0.052(5) Uani 0.5 1 d D U P
H44A H -0.2690 -0.2126 0.5760 0.078 Uiso 0.5 1 calc GR . P
H44B H -0.2702 -0.1408 0.5349 0.078 Uiso 0.5 1 calc GR . P
H44C H -0.3757 -0.1332 0.5732 0.078 Uiso 0.5 1 calc GR . P
C45 C -0.190(3) -0.0913(19) 0.5967(8) 0.100(10) Uani 0.5 1 d D U P
C46 C -0.213(2) -0.181(2) 0.6552(9) 0.076(7) Uani 0.5 1 d . U P
H46A H -0.1751 -0.1822 0.6873 0.076 Uiso 0.5 1 calc R . P
H46B H -0.1901 -0.2360 0.6394 0.076 Uiso 0.5 1 calc R . P
H46C H -0.3097 -0.1754 0.6548 0.076 Uiso 0.5 1 calc R . P
C47 C -0.087(3) -0.053(2) 0.6700(12) 0.099(10) Uani 0.5 1 d . U P
H47A H -0.1159 -0.0660 0.7008 0.149 Uiso 0.5 1 calc GR . P
H47B H -0.1022 0.0104 0.6626 0.149 Uiso 0.5 1 calc GR . P
H47C H 0.0079 -0.0665 0.6694 0.149 Uiso 0.5 1 calc GR . P
N8 N -0.1655(17) -0.1115(13) 0.6339(6) 0.051(4) Uani 0.5 1 d . U P
O7 O -0.129(3) -0.0152(19) 0.5873(13) 0.190(15) Uani 0.5 1 d D U P

loop_
_atom_site_aniso_label
_atom_site_aniso_U_11
_atom_site_aniso_U_22
_atom_site_aniso_U_33
_atom_site_aniso_U_23
_atom_site_aniso_U_13
_atom_site_aniso_U_12
C1 0.036(5) 0.037(5) 0.042(5) -0.001(4) 0.000(4) -0.002(4)
C2 0.041(5) 0.040(5) 0.039(5) 0.001(4) -0.005(4) 0.002(4)
C3 0.030(5) 0.036(5) 0.040(5) 0.005(4) 0.002(4) -0.005(4)
C4 0.027(4) 0.037(5) 0.036(4) 0.003(4) 0.007(4) 0.002(4)
C5 0.038(5) 0.035(5) 0.038(5) 0.002(4) 0.005(4) 0.003(4)
C6 0.042(5) 0.042(5) 0.033(5) -0.002(4) 0.004(4) 0.000(4)
C7 0.024(4) 0.040(5) 0.037(5) 0.003(4) 0.005(4) -0.002(4)
C8 0.048(6) 0.039(5) 0.039(5) 0.007(4) 0.003(4) 0.002(4)
C9 0.029(5) 0.041(5) 0.032(4) 0.004(4) 0.008(4) 0.000(4)
C10 0.034(5) 0.043(5) 0.033(4) 0.004(4) 0.004(4) -0.001(4)
C11 0.036(5) 0.042(5) 0.041(5) 0.008(4) 0.008(4) -0.006(4)
C12 0.025(5) 0.045(5) 0.042(5) 0.007(4) 0.005(4) -0.003(4)
C13 0.033(5) 0.044(5) 0.036(5) 0.010(4) -0.001(4) -0.004(4)
C14 0.042(5) 0.041(5) 0.034(4) 0.005(4) 0.001(4) -0.006(4)
C15 0.038(5) 0.038(5) 0.034(4) 0.004(4) 0.003(4) 0.000(4)
C16 0.022(4) 0.042(5) 0.045(5) 0.009(4) 0.005(4) -0.007(4)
C17 0.048(6) 0.069(7) 0.044(5) 0.010(5) -0.001(5) -0.022(6)
C18 0.053(7) 0.062(7) 0.048(6) 0.006(5) 0.002(5) -0.027(6)
C19 0.037(5) 0.032(5) 0.045(5) 0.002(4) -0.004(4) -0.007(4)
C20 0.031(5) 0.048(5) 0.046(5) 0.004(4) 0.002(4) -0.008(4)
C21 0.019(4) 0.051(6) 0.051(5) 0.010(4) 0.005(4) -0.014(4)
C22 0.061(7) 0.036(5) 0.040(5) 0.003(4) -0.007(5) -0.006(5)
C23 0.041(6) 0.037(5) 0.057(6) -0.001(4) -0.006(5) 0.002(4)
C24 0.049(6) 0.040(5) 0.061(6) 0.003(5) -0.008(5) 0.008(5)
C25 0.026(4) 0.039(5) 0.040(5) 0.002(4) 0.003(4) 0.003(4)
C26 0.044(6) 0.055(6) 0.042(5) -0.001(5) -0.001(4) -0.020(5)
C27 0.065(7) 0.052(6) 0.033(5) 0.007(4) 0.001(5) -0.020(5)
C28 0.034(5) 0.033(4) 0.042(5) 0.005(4) 0.010(4) -0.003(4)
C29 0.090(10) 0.060(7) 0.051(6) 0.016(6) -0.030(6) -0.028(7)
C30 0.076(8) 0.062(7) 0.043(6) 0.019(5) -0.015(5) -0.027(6)
C31 0.042(5) 0.041(5) 0.037(5) 0.001(4) -0.001(4) -0.007(4)
C32 0.026(5) 0.063(7) 0.075(7) 0.031(6) -0.006(5) -0.012(5)
C33 0.054(7) 0.070(8) 0.077(8) 0.034(7) -0.019(6) -0.024(6)
C34 0.020(4) 0.030(4) 0.054(6) 0.002(4) -0.010(4) 0.011(3)
C35 0.020(4) 0.040(5) 0.044(5) 0.003(4) 0.002(4) 0.006(4)
C36 0.023(5) 0.071(7) 0.047(5) -0.014(5) 0.005(4) 0.007(5)
C37 0.031(5) 0.067(7) 0.049(6) -0.019(5) -0.001(4) 0.001(5)
C38 0.026(5) 0.040(5) 0.048(5) 0.002(4) -0.008(4) -0.003(4)
C39 0.022(4) 0.043(5) 0.044(5) 0.006(4) 0.011(4) 0.004(4)
Cd1 0.0292(3) 0.0277(3) 0.0379(3) 0.0011(2) 0.0015(2) 0.0070(2)
N1 0.038(4) 0.038(4) 0.038(4) 0.001(3) -0.001(3) 0.004(3)
N2 0.037(4) 0.032(4) 0.035(4) 0.002(3) 0.005(3) -0.003(3)
N3 0.032(4) 0.034(4) 0.044(4) 0.001(3) 0.001(3) -0.001(3)
N4 0.030(4) 0.041(4) 0.045(4) -0.005(3) 0.004(3) -0.007(3)
N5 0.030(4) 0.035(4) 0.045(4) 0.009(3) 0.000(3) -0.006(3)
N6 0.038(4) 0.034(4) 0.043(4) 0.000(3) 0.001(3) -0.003(3)
O1 0.021(3) 0.046(4) 0.059(4) -0.002(3) 0.007(3) 0.004(3)
O2 0.046(4) 0.042(4) 0.051(4) -0.002(3) -0.011(3) 0.009(3)
O3 0.016(3) 0.038(3) 0.042(3) 0.000(3) -0.001(2) 0.007(2)
O4 0.041(4) 0.045(4) 0.044(4) -0.004(3) -0.004(3) -0.002(3)
O5 0.026(3) 0.048(4) 0.044(3) -0.002(3) 0.003(3) 0.006(3)
C40 0.088(16) 0.098(16) 0.092(16) 0.026(14) 0.021(13) 0.026(14)
C41 0.094(13) 0.098(13) 0.094(12) -0.015(9) 0.008(9) 0.012(9)
C42 0.130(19) 0.099(18) 0.147(19) -0.032(15) 0.086(16) 0.035(15)
C43 0.13(2) 0.090(17) 0.137(19) -0.059(15) 0.014(16) 0.030(15)
N7 0.064(9) 0.087(10) 0.080(9) -0.024(8) -0.001(8) 0.018(8)
O6 0.075(11) 0.093(12) 0.095(12) 0.035(10) 0.000(9) -0.022(10)
C44 0.054(9) 0.066(9) 0.035(7) 0.003(7) 0.004(7) 0.024(8)
C45 0.093(13) 0.099(13) 0.113(13) 0.004(9) 0.039(9) 0.017(9)
C46 0.044(12) 0.111(16) 0.069(13) 0.000(13) -0.014(10) -0.002(12)
C47 0.099(13) 0.090(13) 0.111(13) 0.002(9) 0.019(9) 0.009(9)
N8 0.038(7) 0.066(8) 0.051(7) 0.018(7) 0.011(6) 0.022(7)
O7 0.19(2) 0.17(2) 0.22(2) 0.013(17) 0.068(17) 0.042(17)

loop_
_atom_type_symbol
_atom_type_description
_atom_type_scat_dispersion_real
_atom_type_scat_dispersion_imag
_atom_type_scat_source
C C 0.0181 0.0091 'International Tables Vol C Tables 4.2.6.8 and 6.1.1.4'
H H 0.0000 0.0000 'International Tables Vol C Tables 4.2.6.8 and 6.1.1.4'
Cd Cd 0.1185 4.6533 'International Tables Vol C Tables 4.2.6.8 and 6.1.1.4'
N N 0.0311 0.0180 'International Tables Vol C Tables 4.2.6.8 and 6.1.1.4'
O O 0.0492 0.0322 'International Tables Vol C Tables 4.2.6.8 and 6.1.1.4'

loop_
_geom_angle_atom_site_label_1
_geom_angle_atom_site_label_2
_geom_angle_atom_site_label_3
_geom_angle
_geom_angle_site_symmetry_1
_geom_angle_site_symmetry_3
C2 C1 N2 106.9(8) . .
C1 C2 N1 110.2(8) . .
N1 C3 N2 111.7(8) . .
C5 C4 C9 119.4(8) . .
C5 C4 N2 121.1(8) . .
C9 C4 N2 119.3(8) . .
C6 C5 C4 120.5(9) . .
C5 C6 C7 121.2(9) . .
C6 C7 C8 118.5(8) . .
C6 C7 C10 120.8(8) . .
C8 C7 C10 120.6(8) . .
C7 C8 C9 120.9(9) . .
C8 C9 C4 119.2(9) . .
C11 C10 C7 120.8(8) . .
C15 C10 C7 120.1(8) . .
C15 C10 C11 119.1(8) . .
C10 C11 C12 120.2(8) . .
C11 C12 C16 121.0(8) . .
C13 C12 C11 119.4(9) . .
C13 C12 C16 119.7(8) . .
C12 C13 C14 121.8(8) . .
C13 C14 C15 118.6(8) . .
C13 C14 C25 120.3(8) . .
C15 C14 C25 121.1(8) . .
C10 C15 C14 120.9(9) . .
C17 C16 C12 122.2(8) . .
C21 C16 C12 119.8(8) . .
C21 C16 C17 118.0(9) . .
C18 C17 C16 121.0(10) . .
C19 C18 C17 118.5(10) . .
C18 C19 N3 119.1(9) . .
C20 C19 C18 122.0(9) . .
C20 C19 N3 118.9(8) . .
C19 C20 C21 118.2(9) . .
C16 C21 C20 122.3(8) . .
N4 C22 N3 111.8(9) . .
C24 C23 N4 109.8(9) . .
C23 C24 N3 106.8(9) . .
C26 C25 C14 120.2(8) . .
C26 C25 C30 116.8(9) . .
C30 C25 C14 122.9(8) . .
C27 C26 C25 121.3(9) . .
C28 C27 C26 120.5(9) . .
C27 C28 C29 119.9(9) . .
C27 C28 N5 119.3(8) . .
C29 C28 N5 120.6(9) . .
C28 C29 C30 119.8(10) . .
C29 C30 C25 121.6(10) . .
N6 C31 N5 112.7(8) . .
N6 C32 C33 110.5(9) . .
C32 C33 N5 105.5(9) . .
O1 C34 C35 115.3(8) . .
O2 C34 C35 120.8(8) . .
O2 C34 O1 124.0(8) . .
C36 C35 C34 132.6(9) . .
C36 C35 O3 109.8(8) . .
O3 C35 C34 117.6(8) . .
C35 C36 C37 107.1(8) . .
C38 C37 C36 107.7(9) . .
C37 C38 C39 134.7(9) . .
C37 C38 O3 108.0(8) . .
O3 C38 C39 117.3(8) . .
C38 C39 Cd1 174.7(7) . 1_655
O4 C39 C38 121.1(8) . .
O4 C39 Cd1 64.2(5) . 1_655
O4 C39 O5 124.3(8) . .
O5 C39 C38 114.5(8) . .
O5 C39 Cd1 60.1(4) . 1_655
N1 Cd1 C39 91.8(3) . 1_455
N1 Cd1 N6 87.8(3) . 4_565
N1 Cd1 O2 90.0(2) . .
N1 Cd1 O4 92.2(3) . 1_455
N1 Cd1 O5 91.5(2) . 1_455
N4 Cd1 C39 86.8(3) 4_475 1_455
N4 Cd1 N1 178.3(3) 4_475 .
N4 Cd1 N6 93.5(3) 4_475 4_565
N4 Cd1 O1 91.4(3) 4_475 .
N4 Cd1 O2 91.2(2) 4_475 .
N4 Cd1 O4 87.1(2) 4_475 1_455
N4 Cd1 O5 86.9(2) 4_475 1_455
N6 Cd1 C39 109.1(3) 4_565 1_455
N6 Cd1 O2 81.5(2) 4_565 .
N6 Cd1 O4 82.6(2) 4_565 1_455
N6 Cd1 O5 137.1(2) 4_565 1_455
O1 Cd1 C39 116.8(3) . 1_455
O1 Cd1 N1 88.3(3) . .
O1 Cd1 N6 134.0(3) . 4_565
O1 Cd1 O2 52.7(2) . .
O1 Cd1 O4 143.4(2) . 1_455
O1 Cd1 O5 88.8(2) . 1_455
O2 Cd1 C39 169.3(3) . 1_455
O4 Cd1 C39 26.6(2) 1_455 1_455
O4 Cd1 O2 163.8(2) 1_455 .
O5 Cd1 C39 28.0(2) 1_455 1_455
O5 Cd1 O2 141.4(2) 1_455 .
O5 Cd1 O4 54.6(2) 1_455 1_455
C2 N1 Cd1 132.0(6) . .
C3 N1 C2 105.3(8) . .
C3 N1 Cd1 122.6(6) . .
C1 N2 C3 105.8(7) . .
C1 N2 C4 128.0(8) . .
C3 N2 C4 126.1(8) . .
C22 N3 C19 125.0(8) . .
C22 N3 C24 106.3(8) . .
C24 N3 C19 128.3(8) . .
C22 N4 C23 105.3(8) . .
C22 N4 Cd1 119.5(7) . 4_676
C23 N4 Cd1 129.2(6) . 4_676
C31 N5 C28 126.3(8) . .
C31 N5 C33 106.2(8) . .
C33 N5 C28 127.0(8) . .
C31 N6 C32 105.1(8) . .
C31 N6 Cd1 122.4(6) . 4_566
C32 N6 Cd1 129.2(7) . 4_566
C34 O1 Cd1 99.1(6) . .
C34 O2 Cd1 84.1(5) . .
C35 O3 C38 107.4(7) . .
C39 O4 Cd1 89.2(5) . 1_655
C39 O5 Cd1 91.9(5) . 1_655
N7 C41 C40 128(4) . .
N7 C41 O6 111(3) . .
O6 C41 C40 120(3) . .
C41 N7 C42 104(3) . .
C41 N7 C43 121(3) . .
C43 N7 C42 135(3) . .
N8 C45 C44 118(2) . .
N8 C45 O7 110(2) . .
O7 C45 C44 131.8(15) . .
C45 N8 C46 127(2) . .
C45 N8 C47 124(2) . .
C46 N8 C47 108(2) . .

loop_
_geom_bond_atom_site_label_1
_geom_bond_atom_site_label_2
_geom_bond_distance
_geom_bond_site_symmetry_2
C1 C2 1.356(13) .
C1 N2 1.374(11) .
C2 N1 1.384(12) .
C3 N1 1.314(11) .
C3 N2 1.384(11) .
C4 C5 1.384(13) .
C4 C9 1.399(13) .
C4 N2 1.416(11) .
C5 C6 1.373(12) .
C6 C7 1.387(13) .
C7 C8 1.389(13) .
C7 C10 1.481(12) .
C8 C9 1.396(12) .
C10 C11 1.399(13) .
C10 C15 1.399(13) .
C11 C12 1.405(12) .
C12 C13 1.380(13) .
C12 C16 1.506(12) .
C13 C14 1.385(13) .
C14 C15 1.403(12) .
C14 C25 1.512(12) .
C16 C17 1.396(13) .
C16 C21 1.371(13) .
C17 C18 1.389(14) .
C18 C19 1.383(14) .
C19 C20 1.364(13) .
C19 N3 1.424(11) .
C20 C21 1.388(13) .
C22 N3 1.343(12) .
C22 N4 1.301(12) .
C23 C24 1.331(14) .
C23 N4 1.372(12) .
C24 N3 1.365(12) .
C25 C26 1.390(13) .
C25 C30 1.392(14) .
C26 C27 1.374(14) .
C27 C28 1.365(13) .
C28 C29 1.365(14) .
C28 N5 1.444(11) .
C29 C30 1.382(15) .
C31 N5 1.338(12) .
C31 N6 1.311(12) .
C32 C33 1.362(15) .
C32 N6 1.353(12) .
C33 N5 1.377(13) .
C34 C35 1.483(12) .
C34 O1 1.264(11) .
C34 O2 1.237(11) .
C35 C36 1.344(13) .
C35 O3 1.376(10) .
C36 C37 1.420(13) .
C37 C38 1.363(14) .
C38 C39 1.463(13) .
C38 O3 1.390(10) .
C39 Cd1 2.747(8) 1_655
C39 O4 1.230(11) .
C39 O5 1.290(11) .
Cd1 C39 2.747(8) 1_455
Cd1 N1 2.302(8) .
Cd1 N4 2.294(8) 4_475
Cd1 N6 2.314(8) 4_565
Cd1 O1 2.296(6) .
Cd1 O2 2.631(7) .
Cd1 O4 2.473(7) 1_455
Cd1 O5 2.384(6) 1_455
N4 Cd1 2.294(8) 4_676
N6 Cd1 2.314(8) 4_566
O4 Cd1 2.473(7) 1_655
O5 Cd1 2.384(6) 1_655
C40 C41 1.47(4) .
C41 N7 1.29(4) .
C41 O6 1.31(4) .
C42 N7 1.526(10) .
C43 N7 1.50(4) .
C44 C45 1.500(10) .
C45 N8 1.13(3) .
C45 O7 1.332(10) .
C46 N8 1.31(3) .
C47 N8 1.54(4) .

loop_
_platon_squeeze_void_nr
_platon_squeeze_void_average_x
_platon_squeeze_void_average_y
_platon_squeeze_void_average_z
_platon_squeeze_void_volume
_platon_squeeze_void_count_electrons
_platon_squeeze_void_content
1 0.078 0.384 0.337 14 3 ' '
2 0.078 0.116 0.837 14 3 ' '
3 0.125 0.500 0.007 6 2 ' '
4 0.125 0.000 0.507 6 2 ' '
5 0.875 0.000 0.493 6 2 ' '
6 0.875 0.500 0.993 6 2 ' '
7 0.922 0.884 0.163 14 3 ' '
8 0.922 0.616 0.663 14 3 ' '
